data_1545734
loop_
_publ_author_name
'Reiners, Matthias'
'Maekawa, Miyuki'
'Daniliuc, Constantin G.'
'Freytag, Matthias'
'Jones, Peter G.'
'White, Peter S.'
'Hohenberger, Johannes'
'Sutter, J\"org'
'Meyer, Karsten'
'Maron, Laurent'
'Walter, Marc D.'

_publ_section_title
;
 Reactivity studies on [Cp&#x2032;Fe(\m-I)]2: nitrido-, sulfido- and
 diselenide iron complexes derived from pseudohalide activation
;
_journal_name_full 'Chem. Sci.'
_journal_paper_doi 10.1039/C7SC00570A
_journal_year 2017
_chemical_formula_sum 'C36 H44 Fe N O2 P'
_chemical_formula_weight 609.54
_chemical_name_systematic
; 
 ? 
;
_space_group_IT_number 2
_symmetry_cell_setting triclinic
_symmetry_space_group_name_Hall '-P 1'
_symmetry_space_group_name_H-M 'P -1'
_atom_sites_solution_hydrogens geom
_atom_sites_solution_primary direct
_atom_sites_solution_secondary difmap
_audit_creation_method SHELXL-97
_audit_update_record
;
2017-02-06 deposited with the CCDC.
2017-03-30 downloaded from the CCDC.
;
_cell_angle_alpha 109.628(6)
_cell_angle_beta 90.508(6)
_cell_angle_gamma 109.886(7)
_cell_formula_units_Z 2
_cell_length_a 10.7445(8)
_cell_length_b 11.3344(8)
_cell_length_c 15.2795(9)
_cell_measurement_reflns_used 20515
_cell_measurement_temperature 100(2)
_cell_measurement_theta_max 75.1810
_cell_measurement_theta_min 4.3400
_cell_volume 1632.1(2)
_computing_cell_refinement
; 
CrysAlisPro, Agilent Technologies, 
Version 1.171.36.28 (release 01-02-2013 CrysAlis171 .NET) 
(compiled Feb  1 2013,16:14:44) 
;
_computing_data_collection
; 
CrysAlisPro, Agilent Technologies, 
Version 1.171.36.28 (release 01-02-2013 CrysAlis171 .NET) 
(compiled Feb  1 2013,16:14:44) 
;
_computing_data_reduction
; 
CrysAlisPro, Agilent Technologies, 
Version 1.171.36.28 (release 01-02-2013 CrysAlis171 .NET) 
(compiled Feb  1 2013,16:14:44) 
;
_computing_molecular_graphics 'Bruker XP'
_computing_publication_material SHELXL-97
_computing_structure_refinement 'SHELXL-97 (Sheldrick, 1997)'
_computing_structure_solution 'SHELXS-97 (Sheldrick, 1990)'
_diffrn_ambient_temperature 100(2)
_diffrn_detector_area_resol_mean 10.3543
_diffrn_measured_fraction_theta_full 0.997
_diffrn_measured_fraction_theta_max 0.992
_diffrn_measurement_device_type 'Oxford Diffraction Xcalibur, Atlas, Nova'
_diffrn_measurement_method '\w scans'
_diffrn_radiation_monochromator mirror
_diffrn_radiation_source 'Nova (Cu) X-ray Source'
_diffrn_radiation_type 'Cu K\a'
_diffrn_radiation_wavelength 1.54184
_diffrn_reflns_av_R_equivalents 0.0902
_diffrn_reflns_av_sigmaI/netI 0.0381
_diffrn_reflns_limit_h_max 13
_diffrn_reflns_limit_h_min -13
_diffrn_reflns_limit_k_max 14
_diffrn_reflns_limit_k_min -14
_diffrn_reflns_limit_l_max 19
_diffrn_reflns_limit_l_min -19
_diffrn_reflns_number 59261
_diffrn_reflns_theta_full 75.00
_diffrn_reflns_theta_max 75.86
_diffrn_reflns_theta_min 4.41
_exptl_absorpt_coefficient_mu 4.402
_exptl_absorpt_correction_T_max 1.00000
_exptl_absorpt_correction_T_min 0.14380
_exptl_absorpt_correction_type multi-scan
_exptl_absorpt_process_details
; 
CrysAlisPro, Agilent Technologies, 
Version 1.171.36.28 (release 01-02-2013 CrysAlis171 .NET) 
(compiled Feb  1 2013,16:14:44) 
;
_exptl_crystal_colour 'light blue-green'
_exptl_crystal_density_diffrn 1.240
_exptl_crystal_density_method 'not measured'
_exptl_crystal_description plate
_exptl_crystal_F_000 648
_exptl_crystal_size_max 0.20
_exptl_crystal_size_mid 0.08
_exptl_crystal_size_min 0.02
_refine_diff_density_max 0.386
_refine_diff_density_min -0.440
_refine_diff_density_rms 0.054
_refine_ls_extinction_method none
_refine_ls_goodness_of_fit_ref 1.067
_refine_ls_hydrogen_treatment constr
_refine_ls_matrix_type full
_refine_ls_number_parameters 379
_refine_ls_number_reflns 6742
_refine_ls_number_restraints 0
_refine_ls_restrained_S_all 1.067
_refine_ls_R_factor_all 0.0453
_refine_ls_R_factor_gt 0.0420
_refine_ls_shift/su_max 0.001
_refine_ls_shift/su_mean 0.000
_refine_ls_structure_factor_coef Fsqd
_refine_ls_weighting_details 'calc w=1/[\s^2^(Fo^2^)+(0.0525P)^2^+0.4939P] where P=(Fo^2^+2Fc^2^)/3'
_refine_ls_weighting_scheme calc
_refine_ls_wR_factor_gt 0.0995
_refine_ls_wR_factor_ref 0.1013
_reflns_number_gt 6342
_reflns_number_total 6742
_reflns_threshold_expression >2sigma(I)
_cod_data_source_file c7sc00570a2.cif
_cod_data_source_block mr33
_cod_original_cell_volume 1632.14(19)
_cod_database_code 1545734

loop_
_symmetry_equiv_pos_as_xyz
'x, y, z'
'-x, -y, -z'

loop_
_atom_site_label
_atom_site_type_symbol
_atom_site_fract_x
_atom_site_fract_y
_atom_site_fract_z
_atom_site_U_iso_or_equiv
_atom_site_adp_type
_atom_site_occupancy
_atom_site_symmetry_multiplicity
_atom_site_calc_flag
_atom_site_refinement_flags
Fe Fe 0.30842(3) 0.35632(3) 0.760645(19) 0.01833(9) Uani 1 1 d .
P P 0.37887(5) 0.08658(5) 0.73528(3) 0.01901(11) Uani 1 1 d .
N N 0.2457(2) 0.33612(18) 0.87624(12) 0.0303(4) Uani 1 1 d .
O1 O 0.35202(14) 0.18925(13) 0.70374(9) 0.0226(3) Uani 1 1 d .
O2 O 0.08623(17) 0.2683(2) 0.97306(12) 0.0445(4) Uani 1 1 d .
C1 C 0.20766(18) 0.48244(19) 0.71169(13) 0.0195(4) Uani 1 1 d .
C2 C 0.25956(19) 0.40922(19) 0.63284(12) 0.0197(4) Uani 1 1 d .
C3 C 0.40144(18) 0.45786(18) 0.65894(12) 0.0188(4) Uani 1 1 d .
H3 H 0.4615 0.4280 0.6202 0.023 Uiso 1 1 calc R
C4 C 0.43970(18) 0.55701(18) 0.75100(12) 0.0184(4) Uani 1 1 d .
C5 C 0.31990(18) 0.57253(18) 0.78122(13) 0.0194(4) Uani 1 1 d .
H5 H 0.3150 0.6346 0.8399 0.023 Uiso 1 1 calc R
C6 C 0.06764(19) 0.4859(2) 0.72919(13) 0.0230(4) Uani 1 1 d .
C7 C 0.0623(2) 0.5464(2) 0.83527(14) 0.0263(4) Uani 1 1 d .
H7A H 0.0894 0.4957 0.8675 0.039 Uiso 1 1 calc R
H7B H -0.0291 0.5413 0.8453 0.039 Uiso 1 1 calc R
H7C H 0.1231 0.6407 0.8603 0.039 Uiso 1 1 calc R
C8 C 0.0383(2) 0.5781(2) 0.68425(15) 0.0310(5) Uani 1 1 d .
H8A H 0.1074 0.6683 0.7107 0.046 Uiso 1 1 calc R
H8B H -0.0492 0.5833 0.6971 0.046 Uiso 1 1 calc R
H8C H 0.0382 0.5415 0.6163 0.046 Uiso 1 1 calc R
C9 C -0.0441(2) 0.3471(2) 0.69397(15) 0.0315(5) Uani 1 1 d .
H9A H -0.0549 0.3090 0.6253 0.047 Uiso 1 1 calc R
H9B H -0.1279 0.3556 0.7143 0.047 Uiso 1 1 calc R
H9C H -0.0211 0.2877 0.7198 0.047 Uiso 1 1 calc R
C10 C 0.1932(2) 0.3023(2) 0.53514(13) 0.0231(4) Uani 1 1 d .
C11 C 0.1125(2) 0.1636(2) 0.53911(14) 0.0280(4) Uani 1 1 d .
H11A H 0.0745 0.0992 0.4754 0.042 Uiso 1 1 calc R
H11B H 0.0402 0.1704 0.5768 0.042 Uiso 1 1 calc R
H11C H 0.1715 0.1328 0.5677 0.042 Uiso 1 1 calc R
C12 C 0.3017(2) 0.2814(2) 0.47284(14) 0.0305(5) Uani 1 1 d .
H12A H 0.3576 0.2468 0.5005 0.046 Uiso 1 1 calc R
H12B H 0.3574 0.3674 0.4685 0.046 Uiso 1 1 calc R
H12C H 0.2591 0.2168 0.4100 0.046 Uiso 1 1 calc R
C13 C 0.1031(2) 0.3452(2) 0.48339(14) 0.0292(4) Uani 1 1 d .
H13A H 0.1538 0.4342 0.4816 0.044 Uiso 1 1 calc R
H13B H 0.0259 0.3488 0.5164 0.044 Uiso 1 1 calc R
H13C H 0.0721 0.2799 0.4192 0.044 Uiso 1 1 calc R
C14 C 0.57921(18) 0.64191(19) 0.80422(13) 0.0206(4) Uani 1 1 d .
C15 C 0.6189(2) 0.7830(2) 0.79972(15) 0.0268(4) Uani 1 1 d .
H15A H 0.6167 0.7762 0.7340 0.040 Uiso 1 1 calc R
H15B H 0.7094 0.8383 0.8331 0.040 Uiso 1 1 calc R
H15C H 0.5561 0.8246 0.8291 0.040 Uiso 1 1 calc R
C16 C 0.6815(2) 0.5799(2) 0.76176(15) 0.0292(4) Uani 1 1 d .
H16A H 0.6542 0.4880 0.7617 0.044 Uiso 1 1 calc R
H16B H 0.7696 0.6342 0.7993 0.044 Uiso 1 1 calc R
H16C H 0.6859 0.5778 0.6972 0.044 Uiso 1 1 calc R
C17 C 0.5819(2) 0.6557(2) 0.90773(14) 0.0280(4) Uani 1 1 d .
H17A H 0.5162 0.6945 0.9353 0.042 Uiso 1 1 calc R
H17B H 0.6713 0.7146 0.9418 0.042 Uiso 1 1 calc R
H17C H 0.5598 0.5668 0.9122 0.042 Uiso 1 1 calc R
C18 C 0.2562(2) 0.02296(19) 0.80338(14) 0.0259(4) Uani 1 1 d .
C19 C 0.1221(2) -0.0151(2) 0.76781(17) 0.0345(5) Uani 1 1 d .
H19 H 0.1003 -0.0012 0.7126 0.041 Uiso 1 1 calc R
C20 C 0.0209(3) -0.0730(3) 0.8133(2) 0.0450(6) Uani 1 1 d .
H20 H -0.0700 -0.0994 0.7889 0.054 Uiso 1 1 calc R
C21 C 0.0522(3) -0.0923(2) 0.89342(19) 0.0481(7) Uani 1 1 d .
H21 H -0.0174 -0.1318 0.9243 0.058 Uiso 1 1 calc R
C22 C 0.1838(3) -0.0548(2) 0.92965(17) 0.0469(7) Uani 1 1 d .
H22 H 0.2041 -0.0683 0.9854 0.056 Uiso 1 1 calc R
C23 C 0.2879(3) 0.0034(2) 0.88439(15) 0.0355(5) Uani 1 1 d .
H23 H 0.3786 0.0289 0.9090 0.043 Uiso 1 1 calc R
C24 C 0.5414(2) 0.15535(19) 0.80280(13) 0.0219(4) Uani 1 1 d .
C25 C 0.5707(2) 0.2750(2) 0.88015(13) 0.0260(4) Uani 1 1 d .
H25 H 0.5055 0.3152 0.8953 0.031 Uiso 1 1 calc R
C26 C 0.6952(2) 0.3347(2) 0.93468(14) 0.0306(5) Uani 1 1 d .
H26 H 0.7151 0.4160 0.9870 0.037 Uiso 1 1 calc R
C27 C 0.7904(2) 0.2759(2) 0.91303(15) 0.0298(4) Uani 1 1 d .
H27 H 0.8755 0.3170 0.9506 0.036 Uiso 1 1 calc R
C28 C 0.7618(2) 0.1568(2) 0.83640(15) 0.0290(4) Uani 1 1 d .
H28 H 0.8272 0.1166 0.8219 0.035 Uiso 1 1 calc R
C29 C 0.6373(2) 0.0963(2) 0.78088(14) 0.0249(4) Uani 1 1 d .
H29 H 0.6178 0.0152 0.7284 0.030 Uiso 1 1 calc R
C30 C 0.36686(18) -0.05841(18) 0.63523(13) 0.0193(4) Uani 1 1 d .
C31 C 0.35618(19) -0.0548(2) 0.54538(13) 0.0232(4) Uani 1 1 d .
H31 H 0.3583 0.0251 0.5370 0.028 Uiso 1 1 calc R
C32 C 0.3424(2) -0.1690(2) 0.46791(14) 0.0280(4) Uani 1 1 d .
H32 H 0.3348 -0.1672 0.4064 0.034 Uiso 1 1 calc R
C33 C 0.3399(2) -0.2852(2) 0.48028(14) 0.0291(4) Uani 1 1 d .
H33 H 0.3300 -0.3630 0.4271 0.035 Uiso 1 1 calc R
C34 C 0.3518(2) -0.2892(2) 0.57012(15) 0.0281(4) Uani 1 1 d .
H34 H 0.3513 -0.3688 0.5783 0.034 Uiso 1 1 calc R
C35 C 0.3643(2) -0.1759(2) 0.64723(14) 0.0251(4) Uani 1 1 d .
H35 H 0.3712 -0.1782 0.7086 0.030 Uiso 1 1 calc R
C36 C 0.1649(2) 0.3013(2) 0.92237(14) 0.0254(4) Uani 1 1 d .

loop_
_atom_site_aniso_label
_atom_site_aniso_U_11
_atom_site_aniso_U_22
_atom_site_aniso_U_33
_atom_site_aniso_U_23
_atom_site_aniso_U_13
_atom_site_aniso_U_12
Fe 0.02072(16) 0.01317(15) 0.01984(14) 0.00659(11) 0.00391(11) 0.00400(12)
P 0.0220(2) 0.0128(2) 0.0198(2) 0.00546(17) 0.00478(17) 0.00370(18)
N 0.0423(11) 0.0236(9) 0.0267(8) 0.0107(7) 0.0116(8) 0.0124(8)
O1 0.0277(7) 0.0159(7) 0.0234(6) 0.0068(5) 0.0049(5) 0.0073(6)
O2 0.0363(9) 0.0603(12) 0.0487(10) 0.0320(9) 0.0202(8) 0.0193(9)
C1 0.0186(9) 0.0151(9) 0.0244(9) 0.0092(7) 0.0025(7) 0.0036(7)
C2 0.0216(9) 0.0147(9) 0.0208(8) 0.0079(7) 0.0023(7) 0.0026(7)
C3 0.0182(9) 0.0152(9) 0.0223(8) 0.0083(7) 0.0050(7) 0.0035(7)
C4 0.0189(9) 0.0118(8) 0.0220(8) 0.0068(7) 0.0034(7) 0.0019(7)
C5 0.0220(9) 0.0129(9) 0.0223(8) 0.0069(7) 0.0042(7) 0.0047(7)
C6 0.0179(9) 0.0222(10) 0.0274(9) 0.0098(8) 0.0030(7) 0.0046(8)
C7 0.0225(10) 0.0273(11) 0.0301(10) 0.0110(8) 0.0068(8) 0.0095(8)
C8 0.0305(11) 0.0349(12) 0.0361(11) 0.0174(10) 0.0088(9) 0.0175(10)
C9 0.0215(10) 0.0304(12) 0.0348(11) 0.0098(9) 0.0046(8) 0.0019(9)
C10 0.0235(10) 0.0170(9) 0.0219(9) 0.0050(7) -0.0002(7) 0.0011(8)
C11 0.0306(11) 0.0179(10) 0.0278(10) 0.0073(8) -0.0002(8) 0.0008(8)
C12 0.0310(11) 0.0271(11) 0.0217(9) 0.0023(8) 0.0021(8) 0.0028(9)
C13 0.0330(11) 0.0231(11) 0.0250(9) 0.0082(8) -0.0044(8) 0.0032(9)
C14 0.0181(9) 0.0173(9) 0.0218(8) 0.0051(7) 0.0024(7) 0.0028(7)
C15 0.0234(10) 0.0187(10) 0.0325(10) 0.0087(8) 0.0031(8) 0.0013(8)
C16 0.0209(10) 0.0245(11) 0.0341(10) 0.0031(9) 0.0011(8) 0.0061(8)
C17 0.0255(10) 0.0267(11) 0.0252(9) 0.0073(8) -0.0007(8) 0.0035(9)
C18 0.0339(11) 0.0130(9) 0.0275(9) 0.0065(8) 0.0123(8) 0.0051(8)
C19 0.0313(12) 0.0254(11) 0.0464(12) 0.0144(10) 0.0155(10) 0.0081(9)
C20 0.0380(14) 0.0301(13) 0.0642(17) 0.0170(12) 0.0264(12) 0.0085(11)
C21 0.0576(17) 0.0229(12) 0.0529(15) 0.0081(11) 0.0345(13) 0.0064(12)
C22 0.080(2) 0.0235(12) 0.0289(11) 0.0108(9) 0.0211(12) 0.0078(13)
C23 0.0497(14) 0.0220(11) 0.0280(10) 0.0097(9) 0.0109(10) 0.0041(10)
C24 0.0250(10) 0.0158(9) 0.0209(8) 0.0071(7) 0.0031(7) 0.0023(8)
C25 0.0299(11) 0.0212(10) 0.0244(9) 0.0060(8) 0.0033(8) 0.0084(8)
C26 0.0348(12) 0.0233(11) 0.0253(9) 0.0045(8) -0.0003(8) 0.0047(9)
C27 0.0273(11) 0.0281(11) 0.0290(10) 0.0123(9) 0.0003(8) 0.0022(9)
C28 0.0272(11) 0.0279(11) 0.0334(10) 0.0142(9) 0.0068(8) 0.0089(9)
C29 0.0276(10) 0.0182(10) 0.0264(9) 0.0075(8) 0.0044(8) 0.0057(8)
C30 0.0175(9) 0.0128(9) 0.0226(8) 0.0042(7) 0.0036(7) 0.0014(7)
C31 0.0223(9) 0.0183(10) 0.0258(9) 0.0079(8) 0.0053(7) 0.0034(8)
C32 0.0257(10) 0.0257(11) 0.0232(9) 0.0047(8) 0.0049(8) 0.0020(8)
C33 0.0247(10) 0.0188(10) 0.0302(10) -0.0023(8) 0.0055(8) 0.0025(8)
C34 0.0286(11) 0.0146(9) 0.0365(11) 0.0055(8) 0.0028(8) 0.0060(8)
C35 0.0271(10) 0.0190(10) 0.0258(9) 0.0069(8) 0.0021(8) 0.0056(8)
C36 0.0274(10) 0.0237(10) 0.0260(9) 0.0082(8) 0.0053(8) 0.0108(8)

loop_
_atom_type_symbol
_atom_type_description
_atom_type_scat_dispersion_real
_atom_type_scat_dispersion_imag
_atom_type_scat_source
C C 0.0181 0.0091 'International Tables Vol C Tables 4.2.6.8 and 6.1.1.4'
H H 0.0000 0.0000 'International Tables Vol C Tables 4.2.6.8 and 6.1.1.4'
N N 0.0311 0.0180 'International Tables Vol C Tables 4.2.6.8 and 6.1.1.4'
O O 0.0492 0.0322 'International Tables Vol C Tables 4.2.6.8 and 6.1.1.4'
P P 0.2955 0.4335 'International Tables Vol C Tables 4.2.6.8 and 6.1.1.4'
Fe Fe -1.1336 3.1974 'International Tables Vol C Tables 4.2.6.8 and 6.1.1.4'

loop_
_geom_angle_atom_site_label_1
_geom_angle_atom_site_label_2
_geom_angle_atom_site_label_3
_geom_angle
N Fe O1 101.30(7)
N Fe C3 159.57(7)
O1 Fe C3 96.73(6)
N Fe C4 123.79(7)
O1 Fe C4 121.22(6)
C3 Fe C4 36.32(6)
N Fe C5 102.05(7)
O1 Fe C5 155.20(6)
C3 Fe C5 58.92(6)
C4 Fe C5 35.82(6)
N Fe C2 143.21(7)
O1 Fe C2 104.55(6)
C3 Fe C2 36.25(7)
C4 Fe C2 61.11(6)
C5 Fe C2 59.46(6)
N Fe C1 109.96(7)
O1 Fe C1 138.51(6)
C3 Fe C1 59.84(6)
C4 Fe C1 60.65(6)
C5 Fe C1 35.54(6)
C2 Fe C1 36.11(6)
O1 P C30 109.92(8)
O1 P C18 112.50(9)
C30 P C18 104.69(9)
O1 P C24 111.13(9)
C30 P C24 109.56(9)
C18 P C24 108.82(10)
C36 N Fe 154.80(18)
P O1 Fe 137.97(8)
C5 C1 C2 106.58(16)
C5 C1 C6 119.34(16)
C2 C1 C6 133.96(17)
C5 C1 Fe 71.12(10)
C2 C1 Fe 71.14(10)
C6 C1 Fe 125.50(13)
C3 C2 C1 106.37(15)
C3 C2 C10 120.58(16)
C1 C2 C10 133.02(17)
C3 C2 Fe 69.85(10)
C1 C2 Fe 72.75(10)
C10 C2 Fe 123.37(13)
C4 C3 C2 110.54(15)
C4 C3 Fe 72.23(10)
C2 C3 Fe 73.91(10)
C5 C4 C3 105.60(16)
C5 C4 C14 125.39(16)
C3 C4 C14 128.70(16)
C5 C4 Fe 73.46(11)
C3 C4 Fe 71.44(10)
C14 C4 Fe 124.75(13)
C4 C5 C1 110.88(16)
C4 C5 Fe 70.72(10)
C1 C5 Fe 73.34(10)
C9 C6 C8 110.43(17)
C9 C6 C1 113.88(16)
C8 C6 C1 109.14(16)
C9 C6 C7 105.61(16)
C8 C6 C7 106.93(16)
C1 C6 C7 110.60(15)
C13 C10 C11 109.26(17)
C13 C10 C12 106.42(16)
C11 C10 C12 105.86(17)
C13 C10 C2 112.40(16)
C11 C10 C2 112.77(16)
C12 C10 C2 109.74(16)
C4 C14 C15 108.80(15)
C4 C14 C16 111.24(15)
C15 C14 C16 109.11(17)
C4 C14 C17 110.47(16)
C15 C14 C17 108.22(16)
C16 C14 C17 108.93(16)
C23 C18 C19 120.0(2)
C23 C18 P 123.39(18)
C19 C18 P 116.54(16)
C20 C19 C18 120.0(2)
C21 C20 C19 120.1(3)
C20 C21 C22 120.7(2)
C21 C22 C23 120.3(2)
C18 C23 C22 119.0(2)
C29 C24 C25 119.89(18)
C29 C24 P 123.20(15)
C25 C24 P 116.91(15)
C26 C25 C24 119.97(19)
C27 C26 C25 120.18(19)
C26 C27 C28 120.2(2)
C27 C28 C29 120.13(19)
C28 C29 C24 119.68(19)
C31 C30 C35 120.00(17)
C31 C30 P 119.88(15)
C35 C30 P 120.09(14)
C32 C31 C30 119.61(19)
C33 C32 C31 120.10(19)
C32 C33 C34 120.63(18)
C35 C34 C33 119.30(19)
C34 C35 C30 120.35(19)
N C36 O2 177.2(2)

loop_
_geom_bond_atom_site_label_1
_geom_bond_atom_site_label_2
_geom_bond_distance
Fe N 1.9530(17)
Fe O1 2.0164(13)
Fe C3 2.2770(18)
Fe C4 2.2873(19)
Fe C5 2.3229(18)
Fe C2 2.3305(18)
Fe C1 2.3520(18)
P O1 1.5074(14)
P C30 1.7941(18)
P C18 1.795(2)
P C24 1.795(2)
N C36 1.170(3)
O2 C36 1.203(3)
C1 C5 1.427(3)
C1 C2 1.451(3)
C1 C6 1.542(3)
C2 C3 1.434(3)
C2 C10 1.544(2)
C3 C4 1.423(2)
C4 C5 1.418(3)
C4 C14 1.518(3)
C6 C9 1.530(3)
C6 C8 1.537(3)
C6 C7 1.543(3)
C10 C13 1.538(3)
C10 C11 1.538(3)
C10 C12 1.542(3)
C14 C15 1.534(3)
C14 C16 1.534(3)
C14 C17 1.535(3)
C18 C23 1.388(3)
C18 C19 1.401(3)
C19 C20 1.390(3)
C20 C21 1.371(4)
C21 C22 1.380(4)
C22 C23 1.408(3)
C24 C29 1.395(3)
C24 C25 1.400(3)
C25 C26 1.388(3)
C26 C27 1.387(3)
C27 C28 1.392(3)
C28 C29 1.394(3)
C30 C31 1.392(3)
C30 C35 1.396(3)
C31 C32 1.391(3)
C32 C33 1.383(3)
C33 C34 1.395(3)
C34 C35 1.385(3)

loop_
_geom_torsion_atom_site_label_1
_geom_torsion_atom_site_label_2
_geom_torsion_atom_site_label_3
_geom_torsion_atom_site_label_4
_geom_torsion
O1 Fe N C36 -91.5(4)
C3 Fe N C36 116.9(4)
C4 Fe N C36 128.1(4)
C5 Fe N C36 96.9(4)
C2 Fe N C36 42.5(4)
C1 Fe N C36 60.8(4)
C30 P O1 Fe 164.75(12)
C18 P O1 Fe 48.50(16)
C24 P O1 Fe -73.80(14)
N Fe O1 P -18.48(15)
C3 Fe O1 P 151.87(13)
C4 Fe O1 P 123.17(13)
C5 Fe O1 P 141.58(14)
C2 Fe O1 P -172.07(12)
C1 Fe O1 P -157.19(11)
N Fe C1 C5 82.75(12)
O1 Fe C1 C5 -140.76(11)
C3 Fe C1 C5 -77.66(11)
C4 Fe C1 C5 -35.59(10)
C2 Fe C1 C5 -115.82(15)
N Fe C1 C2 -161.43(11)
O1 Fe C1 C2 -24.94(15)
C3 Fe C1 C2 38.17(11)
C4 Fe C1 C2 80.23(11)
C5 Fe C1 C2 115.82(15)
N Fe C1 C6 -30.34(17)
O1 Fe C1 C6 106.15(16)
C3 Fe C1 C6 169.26(18)
C4 Fe C1 C6 -148.67(17)
C5 Fe C1 C6 -113.09(19)
C2 Fe C1 C6 131.1(2)
C5 C1 C2 C3 0.6(2)
C6 C1 C2 C3 176.31(19)
Fe C1 C2 C3 -62.15(12)
C5 C1 C2 C10 -177.43(19)
C6 C1 C2 C10 -1.7(4)
Fe C1 C2 C10 119.9(2)
C5 C1 C2 Fe 62.70(12)
C6 C1 C2 Fe -121.5(2)
N Fe C2 C3 145.34(13)
O1 Fe C2 C3 -81.42(11)
C4 Fe C2 C3 36.51(10)
C5 Fe C2 C3 77.94(11)
C1 Fe C2 C3 115.35(15)
N Fe C2 C1 29.99(17)
O1 Fe C2 C1 163.23(10)
C3 Fe C2 C1 -115.35(15)
C4 Fe C2 C1 -78.84(11)
C5 Fe C2 C1 -37.41(11)
N Fe C2 C10 -100.63(17)
O1 Fe C2 C10 32.61(16)
C3 Fe C2 C10 114.03(19)
C4 Fe C2 C10 150.54(17)
C5 Fe C2 C10 -168.03(17)
C1 Fe C2 C10 -130.6(2)
C1 C2 C3 C4 0.7(2)
C10 C2 C3 C4 178.94(16)
Fe C2 C3 C4 -63.44(13)
C1 C2 C3 Fe 64.09(12)
C10 C2 C3 Fe -117.62(16)
N Fe C3 C4 15.8(3)
O1 Fe C3 C4 -136.11(10)
C5 Fe C3 C4 38.87(10)
C2 Fe C3 C4 118.42(15)
C1 Fe C3 C4 80.40(11)
N Fe C3 C2 -102.6(2)
O1 Fe C3 C2 105.47(11)
C4 Fe C3 C2 -118.42(15)
C5 Fe C3 C2 -79.55(11)
C1 Fe C3 C2 -38.02(10)
C2 C3 C4 C5 -1.6(2)
Fe C3 C4 C5 -66.08(12)
C2 C3 C4 C14 -175.42(18)
Fe C3 C4 C14 120.10(19)
C2 C3 C4 Fe 64.48(13)
N Fe C4 C5 -60.13(13)
O1 Fe C4 C5 166.92(10)
C3 Fe C4 C5 113.30(15)
C2 Fe C4 C5 76.87(11)
C1 Fe C4 C5 35.31(10)
N Fe C4 C3 -173.43(11)
O1 Fe C4 C3 53.62(12)
C5 Fe C4 C3 -113.30(15)
C2 Fe C4 C3 -36.44(10)
C1 Fe C4 C3 -77.99(11)
N Fe C4 C14 61.83(17)
O1 Fe C4 C14 -71.12(15)
C3 Fe C4 C14 -124.74(19)
C5 Fe C4 C14 121.96(19)
C2 Fe C4 C14 -161.17(17)
C1 Fe C4 C14 157.27(17)
C3 C4 C5 C1 2.0(2)
C14 C4 C5 C1 176.06(17)
Fe C4 C5 C1 -62.72(13)
C3 C4 C5 Fe 64.69(12)
C14 C4 C5 Fe -121.23(18)
C2 C1 C5 C4 -1.6(2)
C6 C1 C5 C4 -178.09(16)
Fe C1 C5 C4 61.13(13)
C2 C1 C5 Fe -62.72(12)
C6 C1 C5 Fe 120.79(16)
N Fe C5 C4 132.53(11)
O1 Fe C5 C4 -27.5(2)
C3 Fe C5 C4 -39.43(10)
C2 Fe C5 C4 -81.89(11)
C1 Fe C5 C4 -119.91(15)
N Fe C5 C1 -107.55(12)
O1 Fe C5 C1 92.44(17)
C3 Fe C5 C1 80.48(11)
C4 Fe C5 C1 119.91(15)
C2 Fe C5 C1 38.02(10)
C5 C1 C6 C9 -141.79(18)
C2 C1 C6 C9 42.9(3)
Fe C1 C6 C9 -54.9(2)
C5 C1 C6 C8 94.3(2)
C2 C1 C6 C8 -81.0(3)
Fe C1 C6 C8 -178.84(13)
C5 C1 C6 C7 -23.1(2)
C2 C1 C6 C7 161.6(2)
Fe C1 C6 C7 63.8(2)
C3 C2 C10 C13 -127.63(19)
C1 C2 C10 C13 50.1(3)
Fe C2 C10 C13 147.54(14)
C3 C2 C10 C11 108.3(2)
C1 C2 C10 C11 -73.9(3)
Fe C2 C10 C11 23.5(2)
C3 C2 C10 C12 -9.4(2)
C1 C2 C10 C12 168.3(2)
Fe C2 C10 C12 -94.25(18)
C5 C4 C14 C15 -71.5(2)
C3 C4 C14 C15 101.2(2)
Fe C4 C14 C15 -165.34(12)
C5 C4 C14 C16 168.32(18)
C3 C4 C14 C16 -19.0(3)
Fe C4 C14 C16 74.43(19)
C5 C4 C14 C17 47.2(2)
C3 C4 C14 C17 -140.09(19)
Fe C4 C14 C17 -46.7(2)
O1 P C18 C23 -137.21(17)
C30 P C18 C23 103.45(18)
C24 P C18 C23 -13.6(2)
O1 P C18 C19 46.55(18)
C30 P C18 C19 -72.79(17)
C24 P C18 C19 170.15(16)
C23 C18 C19 C20 -0.4(3)
P C18 C19 C20 176.00(18)
C18 C19 C20 C21 0.5(4)
C19 C20 C21 C22 -0.1(4)
C20 C21 C22 C23 -0.3(4)
C19 C18 C23 C22 0.0(3)
P C18 C23 C22 -176.13(17)
C21 C22 C23 C18 0.3(3)
O1 P C24 C29 -125.26(17)
C30 P C24 C29 -3.6(2)
C18 P C24 C29 110.33(18)
O1 P C24 C25 54.02(17)
C30 P C24 C25 175.69(15)
C18 P C24 C25 -70.39(17)
C29 C24 C25 C26 0.2(3)
P C24 C25 C26 -179.12(16)
C24 C25 C26 C27 -0.3(3)
C25 C26 C27 C28 0.1(3)
C26 C27 C28 C29 0.2(3)
C27 C28 C29 C24 -0.3(3)
C25 C24 C29 C28 0.1(3)
P C24 C29 C28 179.37(16)
O1 P C30 C31 9.49(18)
C18 P C30 C31 130.55(16)
C24 P C30 C31 -112.89(16)
O1 P C30 C35 -168.64(15)
C18 P C30 C35 -47.59(18)
C24 P C30 C35 68.97(18)
C35 C30 C31 C32 0.3(3)
P C30 C31 C32 -177.87(15)
C30 C31 C32 C33 -0.2(3)
C31 C32 C33 C34 -0.4(3)
C32 C33 C34 C35 0.9(3)
C33 C34 C35 C30 -0.9(3)
C31 C30 C35 C34 0.3(3)
P C30 C35 C34 178.42(15)
Fe N C36 O2 -176(100)
